data_2230696
loop_
_publ_author_name
'Al-Mohammed, Nassir N.'
'Shakir, Raied M.'
'Alias, Yatimah'
'Abdullah, Zanariah'
'Abd Halim, Siti Nadiah'
'Tiekink, Edward R. T.'

_publ_section_title
;
 2-Methyl-3-[(4-methylphenyl)sulfonyloxy]-2-{[(4-methylphenyl)sulfonyloxy]methyl}propyl
 4-methylbenzenesulfonate
;
_journal_coeditor_code HG5057
_journal_issue 7
_journal_name_full 'Acta Crystallographica Section E'
_journal_page_first o1838
_journal_paper_doi 10.1107/S1600536811024664
_journal_volume 67
_journal_year 2011
_chemical_formula_iupac 'C26 H30 O9 S3'
_chemical_formula_moiety 'C26 H30 O9 S3'
_chemical_formula_sum 'C26 H30 O9 S3'
_chemical_formula_weight 582.68
_chemical_name_systematic
;
2-Methyl-3-[(4-methylphenyl)sulfonyloxy]-2-{[(4-
methylphenyl)sulfonyloxy]methyl}propyl 4-methylbenzenesulfonate
;
_space_group_IT_number 2
_symmetry_cell_setting triclinic
_symmetry_space_group_name_Hall '-P 1'
_symmetry_space_group_name_H-M 'P -1'
_atom_sites_solution_hydrogens geom
_atom_sites_solution_primary direct
_atom_sites_solution_secondary difmap
_audit_creation_method SHELXL-97
_cell_angle_alpha 66.868(2)
_cell_angle_beta 78.370(2)
_cell_angle_gamma 68.085(2)
_cell_formula_units_Z 2
_cell_length_a 10.2055(3)
_cell_length_b 12.4029(3)
_cell_length_c 12.7993(4)
_cell_measurement_reflns_used 5679
_cell_measurement_temperature 100(2)
_cell_measurement_theta_max 30.55
_cell_measurement_theta_min 2.36
_cell_volume 1379.32(7)
_computing_cell_refinement 'SAINT (Bruker, 2009)'
_computing_data_collection 'APEX2 (Bruker, 2009)'
_computing_data_reduction 'SAINT (Bruker, 2009)'
_computing_molecular_graphics
;
ORTEP-3 (Farrugia, 1997) and DIAMOND (Brandenburg, 2006)
;
_computing_publication_material 'publCIF (Westrip, 2010)'
_computing_structure_refinement 'SHELXL97 (Sheldrick, 2008)'
_computing_structure_solution 'SHELXS97 (Sheldrick, 2008)'
_diffrn_ambient_temperature 100(2)
_diffrn_measured_fraction_theta_full 0.997
_diffrn_measured_fraction_theta_max 0.997
_diffrn_measurement_device_type 'Bruker SMART APEX'
_diffrn_measurement_method \w
_diffrn_radiation_monochromator graphite
_diffrn_radiation_source 'fine-focus sealed tube'
_diffrn_radiation_type MoK\a
_diffrn_radiation_wavelength 0.71073
_diffrn_reflns_av_R_equivalents 0.0311
_diffrn_reflns_av_sigmaI/netI 0.0441
_diffrn_reflns_limit_h_max 13
_diffrn_reflns_limit_h_min -12
_diffrn_reflns_limit_k_max 16
_diffrn_reflns_limit_k_min -16
_diffrn_reflns_limit_l_max 16
_diffrn_reflns_limit_l_min -16
_diffrn_reflns_number 13040
_diffrn_reflns_theta_full 27.50
_diffrn_reflns_theta_max 27.50
_diffrn_reflns_theta_min 2.07
_diffrn_standards_decay_% 0
_diffrn_standards_interval_count 0
_diffrn_standards_interval_time 0
_diffrn_standards_number 0
_exptl_absorpt_coefficient_mu 0.320
_exptl_absorpt_correction_T_max 0.7461
_exptl_absorpt_correction_T_min 0.6360
_exptl_absorpt_correction_type multi-scan
_exptl_absorpt_process_details '(SADABS; Sheldrick, 1996)'
_exptl_crystal_colour yellow
_exptl_crystal_density_diffrn 1.403
_exptl_crystal_density_method 'not measured'
_exptl_crystal_description block
_exptl_crystal_F_000 612
_exptl_crystal_size_max 0.30
_exptl_crystal_size_mid 0.28
_exptl_crystal_size_min 0.28
_refine_diff_density_max 0.436
_refine_diff_density_min -0.454
_refine_ls_extinction_method none
_refine_ls_goodness_of_fit_ref 0.989
_refine_ls_hydrogen_treatment constr
_refine_ls_matrix_type full
_refine_ls_number_parameters 347
_refine_ls_number_reflns 6303
_refine_ls_number_restraints 0
_refine_ls_restrained_S_all 0.989
_refine_ls_R_factor_all 0.0450
_refine_ls_R_factor_gt 0.0376
_refine_ls_shift/su_max 0.001
_refine_ls_shift/su_mean 0.000
_refine_ls_structure_factor_coef Fsqd
_refine_ls_weighting_details 'calc w=1/[\s^2^(Fo^2^)+(0.0689P)^2^+0.6349P] where P=(Fo^2^+2Fc^2^)/3'
_refine_ls_weighting_scheme calc
_refine_ls_wR_factor_gt 0.1086
_refine_ls_wR_factor_ref 0.1168
_reflns_number_gt 5369
_reflns_number_total 6305
_reflns_threshold_expression I>2\s(I)
_cod_data_source_file hg5057.cif
_cod_data_source_block I
_cod_database_code 2230696
_cod_database_fobs_code 2230696

loop_
_symmetry_equiv_pos_as_xyz
'x, y, z'
'-x, -y, -z'

loop_
_atom_site_type_symbol
_atom_site_label
_atom_site_fract_x
_atom_site_fract_y
_atom_site_fract_z
_atom_site_U_iso_or_equiv
_atom_site_adp_type
_atom_site_calc_flag
_atom_site_refinement_flags
_atom_site_occupancy
_atom_site_symmetry_multiplicity
_atom_site_disorder_assembly
_atom_site_disorder_group
S S1 0.58792(4) 0.97996(4) 0.76513(3) 0.01532(11) Uani d . 1 1 . .
S S2 0.63629(5) 0.55361(4) 1.15173(4) 0.01764(12) Uani d . 1 1 . .
S S3 0.03815(4) 0.75579(4) 1.20789(4) 0.01627(11) Uani d . 1 1 . .
O O1 0.52171(13) 0.87644(11) 0.84519(10) 0.0162(3) Uani d . 1 1 . .
O O2 0.61934(13) 1.03502(12) 0.83218(11) 0.0202(3) Uani d . 1 1 . .
O O3 0.69823(13) 0.91966(12) 0.69899(11) 0.0214(3) Uani d . 1 1 . .
O O4 0.49589(13) 0.66725(11) 1.11596(10) 0.0164(3) Uani d . 1 1 . .
O O5 0.61861(14) 0.44646(11) 1.14753(11) 0.0221(3) Uani d . 1 1 . .
O O6 0.66462(15) 0.55276(12) 1.25683(11) 0.0247(3) Uani d . 1 1 . .
O O7 0.16219(13) 0.74483(11) 1.11229(11) 0.0173(3) Uani d . 1 1 . .
O O8 -0.07307(13) 0.87019(12) 1.16416(11) 0.0217(3) Uani d . 1 1 . .
O O9 0.01154(14) 0.64130(12) 1.24502(11) 0.0221(3) Uani d . 1 1 . .
C C1 0.33373(18) 0.81398(15) 0.97005(14) 0.0148(3) Uani d . 1 1 . .
C C2 0.41265(18) 0.90728(15) 0.93184(14) 0.0156(3) Uani d . 1 1 . .
H H2A 0.3469 0.9927 0.8998 0.019 Uiso calc R 1 1 . .
H H2B 0.4563 0.9016 0.9971 0.019 Uiso calc R 1 1 . .
C C3 0.43504(18) 0.68148(15) 1.01508(14) 0.0152(3) Uani d . 1 1 . .
H H3A 0.3835 0.6216 1.0353 0.018 Uiso calc R 1 1 . .
H H3B 0.5111 0.6653 0.9561 0.018 Uiso calc R 1 1 . .
C C4 0.22335(18) 0.84493(15) 1.06289(15) 0.0166(3) Uani d . 1 1 . .
H H4A 0.2681 0.8502 1.1218 0.020 Uiso calc R 1 1 . .
H H4B 0.1492 0.9254 1.0302 0.020 Uiso calc R 1 1 . .
C C5 0.26204(19) 0.82440(16) 0.87058(15) 0.0190(4) Uani d . 1 1 . .
H H5A 0.2030 0.7707 0.8988 0.029 Uiso calc R 1 1 . .
H H5B 0.3345 0.7986 0.8141 0.029 Uiso calc R 1 1 . .
H H5C 0.2028 0.9106 0.8352 0.029 Uiso calc R 1 1 . .
C C6 0.45022(18) 1.08899(16) 0.67862(14) 0.0156(3) Uani d . 1 1 . .
C C7 0.39715(19) 1.21074(16) 0.67582(15) 0.0190(4) Uani d . 1 1 . .
H H7 0.4322 1.2353 0.7232 0.023 Uiso calc R 1 1 . .
C C8 0.2920(2) 1.29600(17) 0.60257(16) 0.0214(4) Uani d . 1 1 . .
H H8 0.2547 1.3793 0.6004 0.026 Uiso calc R 1 1 . .
C C9 0.2403(2) 1.26130(17) 0.53222(15) 0.0210(4) Uani d . 1 1 . .
C C10 0.2951(2) 1.13761(17) 0.53788(15) 0.0214(4) Uani d . 1 1 . .
H H10 0.2598 1.1125 0.4911 0.026 Uiso calc R 1 1 . .
C C11 0.39924(19) 1.05159(17) 0.61026(15) 0.0196(4) Uani d . 1 1 . .
H H11 0.4357 0.9679 0.6134 0.023 Uiso calc R 1 1 . .
C C12 0.1290(2) 1.3539(2) 0.45091(18) 0.0309(5) Uani d . 1 1 . .
H H12A 0.1033 1.4355 0.4576 0.046 Uiso calc R 1 1 . .
H H12B 0.0451 1.3277 0.4692 0.046 Uiso calc R 1 1 . .
H H12C 0.1660 1.3590 0.3729 0.046 Uiso calc R 1 1 . .
C C13 0.75954(18) 0.59940(16) 1.04278(15) 0.0182(4) Uani d . 1 1 . .
C C14 0.81123(19) 0.54084(16) 0.96273(16) 0.0201(4) Uani d . 1 1 . .
H H14 0.7862 0.4714 0.9707 0.024 Uiso calc R 1 1 . .
C C15 0.89955(19) 0.58496(18) 0.87131(17) 0.0229(4) Uani d . 1 1 . .
H H15 0.9366 0.5443 0.8172 0.027 Uiso calc R 1 1 . .
C C16 0.93463(19) 0.68791(18) 0.85776(17) 0.0237(4) Uani d . 1 1 . .
C C17 0.8845(2) 0.74337(18) 0.94043(18) 0.0246(4) Uani d . 1 1 . .
H H17 0.9105 0.8122 0.9330 0.030 Uiso calc R 1 1 . .
C C18 0.79780(19) 0.69997(17) 1.03297(17) 0.0214(4) Uani d . 1 1 . .
H H18 0.7647 0.7381 1.0891 0.026 Uiso calc R 1 1 . .
C C19 1.0234(2) 0.7391(2) 0.75402(19) 0.0309(5) Uani d . 1 1 . .
H H19A 1.0906 0.6711 0.7302 0.046 Uiso calc R 1 1 . .
H H19B 1.0755 0.7811 0.7722 0.046 Uiso calc R 1 1 . .
H H19C 0.9620 0.7984 0.6921 0.046 Uiso calc R 1 1 . .
C C20 0.11684(19) 0.76273(16) 1.31382(15) 0.0178(3) Uani d . 1 1 . .
C C21 0.2287(2) 0.66056(18) 1.36842(18) 0.0257(4) Uani d . 1 1 . .
H H21 0.2603 0.5876 1.3496 0.031 Uiso calc R 1 1 . .
C C22 0.2925(2) 0.66671(19) 1.44988(18) 0.0292(4) Uani d . 1 1 . .
H H22 0.3678 0.5967 1.4880 0.035 Uiso calc R 1 1 . .
C C23 0.2490(2) 0.77374(19) 1.47790(16) 0.0250(4) Uani d . 1 1 . .
C C24 0.1370(2) 0.87365(18) 1.42254(16) 0.0251(4) Uani d . 1 1 . .
H H24 0.1051 0.9467 1.4412 0.030 Uiso calc R 1 1 . .
C C25 0.0706(2) 0.86935(17) 1.34066(16) 0.0227(4) Uani d . 1 1 . .
H H25 -0.0058 0.9387 1.3034 0.027 Uiso calc R 1 1 . .
C C26 0.3242(2) 0.7802(2) 1.56393(17) 0.0331(5) Uani d . 1 1 . .
H H26A 0.4148 0.7925 1.5292 0.050 Uiso calc R 1 1 . .
H H26B 0.3415 0.7027 1.6296 0.050 Uiso calc R 1 1 . .
H H26C 0.2655 0.8497 1.5890 0.050 Uiso calc R 1 1 . .

loop_
_atom_site_aniso_label
_atom_site_aniso_U_11
_atom_site_aniso_U_22
_atom_site_aniso_U_33
_atom_site_aniso_U_12
_atom_site_aniso_U_13
_atom_site_aniso_U_23
S1 0.0169(2) 0.0172(2) 0.0134(2) -0.00673(16) -0.00021(15) -0.00623(16)
S2 0.0226(2) 0.0123(2) 0.0173(2) -0.00169(16) -0.00767(17) -0.00503(16)
S3 0.0153(2) 0.0155(2) 0.0178(2) -0.00525(16) -0.00088(16) -0.00542(17)
O1 0.0194(6) 0.0150(6) 0.0148(6) -0.0057(5) 0.0015(5) -0.0069(5)
O2 0.0243(7) 0.0240(6) 0.0186(6) -0.0125(5) -0.0027(5) -0.0090(5)
O3 0.0184(6) 0.0251(7) 0.0196(6) -0.0054(5) 0.0018(5) -0.0098(5)
O4 0.0190(6) 0.0138(6) 0.0157(6) -0.0016(5) -0.0058(5) -0.0058(5)
O5 0.0288(7) 0.0132(6) 0.0244(7) -0.0042(5) -0.0077(5) -0.0061(5)
O6 0.0349(8) 0.0193(6) 0.0192(7) -0.0033(6) -0.0123(6) -0.0060(5)
O7 0.0179(6) 0.0159(6) 0.0202(6) -0.0077(5) 0.0019(5) -0.0079(5)
O8 0.0169(6) 0.0211(6) 0.0242(7) -0.0027(5) -0.0027(5) -0.0075(5)
O9 0.0234(7) 0.0213(6) 0.0241(7) -0.0117(5) 0.0004(5) -0.0074(5)
C1 0.0162(8) 0.0133(7) 0.0151(8) -0.0041(6) -0.0025(6) -0.0051(6)
C2 0.0184(8) 0.0151(8) 0.0130(8) -0.0051(6) 0.0018(6) -0.0064(6)
C3 0.0184(8) 0.0138(7) 0.0151(8) -0.0040(6) -0.0048(6) -0.0062(6)
C4 0.0175(8) 0.0131(8) 0.0198(8) -0.0066(6) 0.0008(7) -0.0059(7)
C5 0.0207(9) 0.0169(8) 0.0203(9) -0.0030(7) -0.0063(7) -0.0079(7)
C6 0.0178(8) 0.0175(8) 0.0115(8) -0.0066(6) 0.0007(6) -0.0052(6)
C7 0.0247(9) 0.0187(8) 0.0164(8) -0.0093(7) 0.0011(7) -0.0080(7)
C8 0.0257(9) 0.0166(8) 0.0199(9) -0.0063(7) 0.0015(7) -0.0064(7)
C9 0.0227(9) 0.0218(9) 0.0147(8) -0.0082(7) 0.0000(7) -0.0024(7)
C10 0.0244(9) 0.0269(9) 0.0162(8) -0.0097(8) -0.0025(7) -0.0091(7)
C11 0.0233(9) 0.0192(8) 0.0177(9) -0.0071(7) -0.0003(7) -0.0085(7)
C12 0.0318(11) 0.0291(10) 0.0245(10) -0.0062(9) -0.0080(8) -0.0027(8)
C13 0.0177(8) 0.0160(8) 0.0208(9) -0.0013(6) -0.0073(7) -0.0075(7)
C14 0.0192(9) 0.0175(8) 0.0238(9) -0.0007(7) -0.0091(7) -0.0086(7)
C15 0.0184(9) 0.0250(9) 0.0245(10) 0.0003(7) -0.0087(7) -0.0114(8)
C16 0.0154(8) 0.0261(9) 0.0263(10) -0.0017(7) -0.0082(7) -0.0074(8)
C17 0.0196(9) 0.0226(9) 0.0342(11) -0.0055(7) -0.0082(8) -0.0107(8)
C18 0.0188(9) 0.0200(9) 0.0284(10) -0.0027(7) -0.0071(7) -0.0123(8)
C19 0.0193(10) 0.0401(12) 0.0323(11) -0.0104(9) -0.0014(8) -0.0111(10)
C20 0.0203(8) 0.0187(8) 0.0160(8) -0.0089(7) 0.0004(7) -0.0061(7)
C21 0.0262(10) 0.0205(9) 0.0292(10) -0.0035(8) -0.0086(8) -0.0083(8)
C22 0.0301(11) 0.0258(10) 0.0287(11) -0.0073(8) -0.0119(8) -0.0035(8)
C23 0.0305(10) 0.0334(10) 0.0164(9) -0.0207(9) 0.0029(8) -0.0066(8)
C24 0.0321(10) 0.0264(10) 0.0211(9) -0.0141(8) 0.0050(8) -0.0118(8)
C25 0.0253(9) 0.0205(9) 0.0214(9) -0.0074(7) 0.0014(7) -0.0077(7)
C26 0.0409(12) 0.0497(13) 0.0188(10) -0.0300(11) 0.0008(9) -0.0092(9)

loop_
_atom_type_symbol
_atom_type_description
_atom_type_scat_dispersion_real
_atom_type_scat_dispersion_imag
_atom_type_scat_source
C C 0.0033 0.0016 'International Tables Vol C Tables 4.2.6.8 and 6.1.1.4'
H H 0.0000 0.0000 'International Tables Vol C Tables 4.2.6.8 and 6.1.1.4'
O O 0.0106 0.0060 'International Tables Vol C Tables 4.2.6.8 and 6.1.1.4'
S S 0.1246 0.1234 'International Tables Vol C Tables 4.2.6.8 and 6.1.1.4'

loop_
_geom_angle_atom_site_label_1
_geom_angle_atom_site_label_2
_geom_angle_atom_site_label_3
_geom_angle_site_symmetry_1
_geom_angle_site_symmetry_3
_geom_angle
_geom_angle_publ_flag
O3 S1 O2 . . 120.03(8) ?
O3 S1 O1 . . 104.03(7) ?
O2 S1 O1 . . 109.40(7) ?
O3 S1 C6 . . 109.49(8) ?
O2 S1 C6 . . 109.38(8) ?
O1 S1 C6 . . 103.10(7) ?
O5 S2 O6 . . 119.61(8) ?
O5 S2 O4 . . 108.93(7) ?
O6 S2 O4 . . 104.27(7) ?
O5 S2 C13 . . 109.07(8) ?
O6 S2 C13 . . 111.07(9) ?
O4 S2 C13 . . 102.39(7) ?
O9 S3 O8 . . 119.98(8) ?
O9 S3 O7 . . 104.01(7) ?
O8 S3 O7 . . 108.91(7) ?
O9 S3 C20 . . 110.37(8) ?
O8 S3 C20 . . 109.18(8) ?
O7 S3 C20 . . 102.94(8) ?
C2 O1 S1 . . 117.04(10) ?
C3 O4 S2 . . 115.37(10) ?
C4 O7 S3 . . 117.67(10) ?
C2 C1 C4 . . 106.13(13) ?
C2 C1 C3 . . 110.89(14) ?
C4 C1 C3 . . 111.03(14) ?
C2 C1 C5 . . 110.90(14) ?
C4 C1 C5 . . 110.44(14) ?
C3 C1 C5 . . 107.49(13) ?
O1 C2 C1 . . 106.76(13) ?
O1 C2 H2A . . 110.4 ?
C1 C2 H2A . . 110.4 ?
O1 C2 H2B . . 110.4 ?
C1 C2 H2B . . 110.4 ?
H2A C2 H2B . . 108.6 ?
O4 C3 C1 . . 108.11(12) ?
O4 C3 H3A . . 110.1 ?
C1 C3 H3A . . 110.1 ?
O4 C3 H3B . . 110.1 ?
C1 C3 H3B . . 110.1 ?
H3A C3 H3B . . 108.4 ?
O7 C4 C1 . . 106.51(13) ?
O7 C4 H4A . . 110.4 ?
C1 C4 H4A . . 110.4 ?
O7 C4 H4B . . 110.4 ?
C1 C4 H4B . . 110.4 ?
H4A C4 H4B . . 108.6 ?
C1 C5 H5A . . 109.5 ?
C1 C5 H5B . . 109.5 ?
H5A C5 H5B . . 109.5 ?
C1 C5 H5C . . 109.5 ?
H5A C5 H5C . . 109.5 ?
H5B C5 H5C . . 109.5 ?
C11 C6 C7 . . 121.17(17) ?
C11 C6 S1 . . 118.32(13) ?
C7 C6 S1 . . 120.47(14) ?
C6 C7 C8 . . 118.89(17) ?
C6 C7 H7 . . 120.6 ?
C8 C7 H7 . . 120.6 ?
C9 C8 C7 . . 121.08(16) ?
C9 C8 H8 . . 119.5 ?
C7 C8 H8 . . 119.5 ?
C8 C9 C10 . . 118.62(17) ?
C8 C9 C12 . . 121.23(17) ?
C10 C9 C12 . . 120.15(18) ?
C11 C10 C9 . . 121.12(17) ?
C11 C10 H10 . . 119.4 ?
C9 C10 H10 . . 119.4 ?
C10 C11 C6 . . 119.11(16) ?
C10 C11 H11 . . 120.4 ?
C6 C11 H11 . . 120.4 ?
C9 C12 H12A . . 109.5 ?
C9 C12 H12B . . 109.5 ?
H12A C12 H12B . . 109.5 ?
C9 C12 H12C . . 109.5 ?
H12A C12 H12C . . 109.5 ?
H12B C12 H12C . . 109.5 ?
C14 C13 C18 . . 120.74(18) ?
C14 C13 S2 . . 119.90(14) ?
C18 C13 S2 . . 119.23(14) ?
C13 C14 C15 . . 119.28(17) ?
C13 C14 H14 . . 120.4 ?
C15 C14 H14 . . 120.4 ?
C14 C15 C16 . . 120.83(18) ?
C14 C15 H15 . . 119.6 ?
C16 C15 H15 . . 119.6 ?
C15 C16 C17 . . 118.95(19) ?
C15 C16 C19 . . 119.98(18) ?
C17 C16 C19 . . 121.06(19) ?
C18 C17 C16 . . 121.14(18) ?
C18 C17 H17 . . 119.4 ?
C16 C17 H17 . . 119.4 ?
C17 C18 C13 . . 118.99(17) ?
C17 C18 H18 . . 120.5 ?
C13 C18 H18 . . 120.5 ?
C16 C19 H19A . . 109.5 ?
C16 C19 H19B . . 109.5 ?
H19A C19 H19B . . 109.5 ?
C16 C19 H19C . . 109.5 ?
H19A C19 H19C . . 109.5 ?
H19B C19 H19C . . 109.5 ?
C25 C20 C21 . . 120.65(18) ?
C25 C20 S3 . . 120.30(15) ?
C21 C20 S3 . . 119.03(14) ?
C22 C21 C20 . . 119.15(18) ?
C22 C21 H21 . . 120.4 ?
C20 C21 H21 . . 120.4 ?
C21 C22 C23 . . 121.48(19) ?
C21 C22 H22 . . 119.3 ?
C23 C22 H22 . . 119.3 ?
C24 C23 C22 . . 118.02(18) ?
C24 C23 C26 . . 121.39(19) ?
C22 C23 C26 . . 120.57(19) ?
C25 C24 C23 . . 121.51(17) ?
C25 C24 H24 . . 119.2 ?
C23 C24 H24 . . 119.2 ?
C24 C25 C20 . . 119.18(18) ?
C24 C25 H25 . . 120.4 ?
C20 C25 H25 . . 120.4 ?
C23 C26 H26A . . 109.5 ?
C23 C26 H26B . . 109.5 ?
H26A C26 H26B . . 109.5 ?
C23 C26 H26C . . 109.5 ?
H26A C26 H26C . . 109.5 ?
H26B C26 H26C . . 109.5 ?

loop_
_geom_bond_atom_site_label_1
_geom_bond_atom_site_label_2
_geom_bond_site_symmetry_2
_geom_bond_distance
_geom_bond_publ_flag
S1 O3 . 1.4241(13) ?
S1 O2 . 1.4284(13) ?
S1 O1 . 1.5780(12) ?
S1 C6 . 1.7498(18) ?
S2 O5 . 1.4286(13) ?
S2 O6 . 1.4270(13) ?
S2 O4 . 1.5809(12) ?
S2 C13 . 1.7473(19) ?
S3 O9 . 1.4219(13) ?
S3 O8 . 1.4299(13) ?
S3 O7 . 1.5799(12) ?
S3 C20 . 1.7530(18) ?
O1 C2 . 1.4605(19) ?
O4 C3 . 1.4650(19) ?
O7 C4 . 1.4606(19) ?
C1 C2 . 1.523(2) ?
C1 C4 . 1.525(2) ?
C1 C3 . 1.526(2) ?
C1 C5 . 1.533(2) ?
C2 H2A . 0.9900 ?
C2 H2B . 0.9900 ?
C3 H3A . 0.9900 ?
C3 H3B . 0.9900 ?
C4 H4A . 0.9900 ?
C4 H4B . 0.9900 ?
C5 H5A . 0.9800 ?
C5 H5B . 0.9800 ?
C5 H5C . 0.9800 ?
C6 C11 . 1.391(2) ?
C6 C7 . 1.389(2) ?
C7 C8 . 1.389(3) ?
C7 H7 . 0.9500 ?
C8 C9 . 1.393(3) ?
C8 H8 . 0.9500 ?
C9 C10 . 1.400(3) ?
C9 C12 . 1.502(3) ?
C10 C11 . 1.379(3) ?
C10 H10 . 0.9500 ?
C11 H11 . 0.9500 ?
C12 H12A . 0.9800 ?
C12 H12B . 0.9800 ?
C12 H12C . 0.9800 ?
C13 C14 . 1.392(2) ?
C13 C18 . 1.395(2) ?
C14 C15 . 1.386(3) ?
C14 H14 . 0.9500 ?
C15 C16 . 1.389(3) ?
C15 H15 . 0.9500 ?
C16 C17 . 1.395(3) ?
C16 C19 . 1.507(3) ?
C17 C18 . 1.381(3) ?
C17 H17 . 0.9500 ?
C18 H18 . 0.9500 ?
C19 H19A . 0.9800 ?
C19 H19B . 0.9800 ?
C19 H19C . 0.9800 ?
C20 C25 . 1.384(2) ?
C20 C21 . 1.394(3) ?
C21 C22 . 1.375(3) ?
C21 H21 . 0.9500 ?
C22 C23 . 1.399(3) ?
C22 H22 . 0.9500 ?
C23 C24 . 1.387(3) ?
C23 C26 . 1.505(3) ?
C24 C25 . 1.385(3) ?
C24 H24 . 0.9500 ?
C25 H25 . 0.9500 ?
C26 H26A . 0.9800 ?
C26 H26B . 0.9800 ?
C26 H26C . 0.9800 ?

loop_
_geom_hbond_atom_site_label_D
_geom_hbond_atom_site_label_H
_geom_hbond_atom_site_label_A
_geom_hbond_site_symmetry_A
_geom_hbond_distance_DH
_geom_hbond_distance_HA
_geom_hbond_distance_DA
_geom_hbond_angle_DHA
C2 H2b O2 2_677 0.99 2.49 3.297(2) 138
C4 H4a O2 2_677 0.99 2.42 3.290(2) 147
C5 H5c O8 2_577 0.98 2.54 3.440(2) 152
C7 H7 O6 2_677 0.95 2.54 3.183(2) 125
C10 H10 O3 2_676 0.95 2.54 3.358(2) 144
C15 H15 O9 2_667 0.95 2.56 3.428(3) 151

loop_
_geom_torsion_atom_site_label_1
_geom_torsion_atom_site_label_2
_geom_torsion_atom_site_label_3
_geom_torsion_atom_site_label_4
_geom_torsion_site_symmetry_1
_geom_torsion_site_symmetry_2
_geom_torsion_site_symmetry_3
_geom_torsion_site_symmetry_4
_geom_torsion
_geom_torsion_publ_flag
O3 S1 O1 C2 . . . . 174.43(11) ?
O2 S1 O1 C2 . . . . 45.02(13) ?
C6 S1 O1 C2 . . . . -71.29(13) ?
O5 S2 O4 C3 . . . . -45.30(13) ?
O6 S2 O4 C3 . . . . -174.07(11) ?
C13 S2 O4 C3 . . . . 70.11(12) ?
O9 S3 O7 C4 . . . . -174.81(12) ?
O8 S3 O7 C4 . . . . 56.15(13) ?
C20 S3 O7 C4 . . . . -59.63(13) ?
S1 O1 C2 C1 . . . . 161.94(11) ?
C4 C1 C2 O1 . . . . 178.34(13) ?
C3 C1 C2 O1 . . . . 57.66(17) ?
C5 C1 C2 O1 . . . . -61.69(17) ?
S2 O4 C3 C1 . . . . -161.46(11) ?
C2 C1 C3 O4 . . . . 63.10(17) ?
C4 C1 C3 O4 . . . . -54.63(18) ?
C5 C1 C3 O4 . . . . -175.53(13) ?
S3 O7 C4 C1 . . . . -177.15(11) ?
C2 C1 C4 O7 . . . . -171.40(13) ?
C3 C1 C4 O7 . . . . -50.81(18) ?
C5 C1 C4 O7 . . . . 68.33(17) ?
O3 S1 C6 C11 . . . . 49.51(16) ?
O2 S1 C6 C11 . . . . -177.08(13) ?
O1 S1 C6 C11 . . . . -60.76(15) ?
O3 S1 C6 C7 . . . . -128.28(14) ?
O2 S1 C6 C7 . . . . 5.13(17) ?
O1 S1 C6 C7 . . . . 121.45(14) ?
C11 C6 C7 C8 . . . . -0.4(3) ?
S1 C6 C7 C8 . . . . 177.30(13) ?
C6 C7 C8 C9 . . . . -0.4(3) ?
C7 C8 C9 C10 . . . . 1.0(3) ?
C7 C8 C9 C12 . . . . -178.54(17) ?
C8 C9 C10 C11 . . . . -0.8(3) ?
C12 C9 C10 C11 . . . . 178.70(17) ?
C9 C10 C11 C6 . . . . 0.1(3) ?
C7 C6 C11 C10 . . . . 0.6(3) ?
S1 C6 C11 C10 . . . . -177.19(13) ?
O5 S2 C13 C14 . . . . 6.56(17) ?
O6 S2 C13 C14 . . . . 140.46(14) ?
O4 S2 C13 C14 . . . . -108.75(15) ?
O5 S2 C13 C18 . . . . -177.62(14) ?
O6 S2 C13 C18 . . . . -43.72(16) ?
O4 S2 C13 C18 . . . . 67.08(15) ?
C18 C13 C14 C15 . . . . -1.2(3) ?
S2 C13 C14 C15 . . . . 174.54(13) ?
C13 C14 C15 C16 . . . . -1.2(3) ?
C14 C15 C16 C17 . . . . 2.8(3) ?
C14 C15 C16 C19 . . . . -176.23(17) ?
C15 C16 C17 C18 . . . . -2.0(3) ?
C19 C16 C17 C18 . . . . 177.03(17) ?
C16 C17 C18 C13 . . . . -0.4(3) ?
C14 C13 C18 C17 . . . . 2.0(3) ?
S2 C13 C18 C17 . . . . -173.78(14) ?
O9 S3 C20 C25 . . . . -135.36(15) ?
O8 S3 C20 C25 . . . . -1.46(18) ?
O7 S3 C20 C25 . . . . 114.13(15) ?
O9 S3 C20 C21 . . . . 46.18(17) ?
O8 S3 C20 C21 . . . . -179.91(14) ?
O7 S3 C20 C21 . . . . -64.32(16) ?
C25 C20 C21 C22 . . . . 0.2(3) ?
S3 C20 C21 C22 . . . . 178.66(16) ?
C20 C21 C22 C23 . . . . -0.9(3) ?
C21 C22 C23 C24 . . . . 1.2(3) ?
C21 C22 C23 C26 . . . . -177.53(19) ?
C22 C23 C24 C25 . . . . -0.9(3) ?
C26 C23 C24 C25 . . . . 177.89(18) ?
C23 C24 C25 C20 . . . . 0.2(3) ?
C21 C20 C25 C24 . . . . 0.1(3) ?
S3 C20 C25 C24 . . . . -178.28(14) ?

loop_
_cod_related_entry_id
_cod_related_entry_database
_cod_related_entry_code
1 ChemSpider 489301
